data_7001795
loop_
_publ_author_name
'Ehrhart, J\'er\^ome'
'Planeix, Jean-Marc'
'Kyritsakas-Gruber, Nathalie'
'Hosseini, Mir Wais'

_publ_section_title
;
 Molecular tectonics: generation and structural studies on 1- and 2D
 coordination networks based on a meta-cyclophane in 1,3-alternate
 conformation bearing four pyrazolyl units and cobalt, zinc and copper
 cations
;
_journal_issue 32
_journal_name_full 'Dalton Transactions'
_journal_page_first 6309
_journal_page_last 6314
_journal_paper_doi 10.1039/b903674a
_journal_year 2009
_chemical_formula_moiety '2(C56 H64 N8), 0.50(C H Cl3)'
_chemical_formula_sum 'C112.5 H128.5 Cl1.5 N16'
_chemical_formula_weight 1757.99
_chemical_name_systematic
;
?
;
_space_group_IT_number 2
_symmetry_cell_setting triclinic
_symmetry_space_group_name_Hall '-P 1'
_symmetry_space_group_name_H-M 'P -1'
_atom_sites_solution_hydrogens geom
_atom_sites_solution_primary direct
_atom_sites_solution_secondary difmap
_audit_creation_method SHELXL-97
_cell_angle_alpha 88.348(2)
_cell_angle_beta 88.849(1)
_cell_angle_gamma 78.015(2)
_cell_formula_units_Z 1
_cell_length_a 10.6861(10)
_cell_length_b 12.9999(11)
_cell_length_c 17.5540(15)
_cell_measurement_reflns_used 2304
_cell_measurement_temperature 173(2)
_cell_measurement_theta_max 27.48
_cell_measurement_theta_min 2.50
_cell_volume 2384.2(4)
_computing_cell_refinement 'Bruker SMART'
_computing_data_collection 'Bruker SMART'
_computing_data_reduction 'Bruker SAINT'
_computing_molecular_graphics 'Bruker SHELXTL'
_computing_publication_material 'Bruker SHELXTL'
_computing_structure_refinement 'SHELXL-97 (Sheldrick, 1997)'
_computing_structure_solution 'SHELXS-97 (Sheldrick, 1990)'
_diffrn_ambient_temperature 173(2)
_diffrn_measured_fraction_theta_full 0.985
_diffrn_measured_fraction_theta_max 0.985
_diffrn_measurement_device_type 'CCD area detector'
_diffrn_measurement_method 'phi and omega scans'
_diffrn_radiation_monochromator graphite
_diffrn_radiation_source 'fine-focus sealed tube'
_diffrn_radiation_type MoK\a
_diffrn_radiation_wavelength 0.71073
_diffrn_reflns_av_R_equivalents 0.0286
_diffrn_reflns_av_sigmaI/netI 0.0638
_diffrn_reflns_limit_h_max 13
_diffrn_reflns_limit_h_min -13
_diffrn_reflns_limit_k_max 16
_diffrn_reflns_limit_k_min -16
_diffrn_reflns_limit_l_max 22
_diffrn_reflns_limit_l_min -20
_diffrn_reflns_number 17623
_diffrn_reflns_theta_full 27.00
_diffrn_reflns_theta_max 27.00
_diffrn_reflns_theta_min 1.95
_exptl_absorpt_coefficient_mu 0.113
_exptl_absorpt_correction_T_max 0.9809
_exptl_absorpt_correction_T_min 0.9783
_exptl_absorpt_correction_type multi-scan
_exptl_absorpt_process_details sadabs
_exptl_crystal_colour colorless
_exptl_crystal_density_diffrn 1.224
_exptl_crystal_density_meas ?
_exptl_crystal_density_method 'not measured'
_exptl_crystal_description prism
_exptl_crystal_F_000 941.0
_exptl_crystal_size_max 0.18
_exptl_crystal_size_mid 0.15
_exptl_crystal_size_min 0.15
_refine_diff_density_max 1.092
_refine_diff_density_min -0.833
_refine_diff_density_rms 0.100
_refine_ls_extinction_method none
_refine_ls_goodness_of_fit_ref 1.106
_refine_ls_hydrogen_treatment constr
_refine_ls_matrix_type full
_refine_ls_number_parameters 600
_refine_ls_number_reflns 9998
_refine_ls_number_restraints 3
_refine_ls_restrained_S_all 1.116
_refine_ls_R_factor_all 0.1473
_refine_ls_R_factor_gt 0.0920
_refine_ls_shift/su_max 0.036
_refine_ls_shift/su_mean 0.000
_refine_ls_structure_factor_coef Fsqd
_refine_ls_weighting_details 'calc w=1/[\s^2^(Fo^2^)+(0.1675P)^2^+1.6280P] where P=(Fo^2^+2Fc^2^)/3'
_refine_ls_weighting_scheme calc
_refine_ls_wR_factor_gt 0.2594
_refine_ls_wR_factor_ref 0.3126
_reflns_number_gt 5809
_reflns_number_total 9998
_reflns_threshold_expression >2sigma(I)
_cod_data_source_file b903674a.txt
_cod_data_source_block e1102a
_cod_depositor_comments
;
The following automatic conversions were performed:
'_symmetry_cell_setting' value 'Triclinic' changed to 'triclinic'
according to '/home/saulius/struct/CIF-dictionaries/cif_core.dic'
dictionary named 'cif_core.dic' version 2.4.1 from 2010-06-29.

Automatic conversion script
Id: cif_fix_enum 1527 2010-12-29 10:47:43Z saulius 

The following automatic conversions were performed:

'_exptl_crystal_density_meas' value 'none' was changed to '?' - the
value is perceived as not measured.

Automatic conversion script
Id: cif_fix_values 3008 2015-01-20 13:52:24Z robertas 
;
_cod_original_sg_symbol_H-M P-1
_cod_original_formula_sum 'C112.50 H128.50 Cl1.50 N16'
_cod_database_code 7001795

loop_
_symmetry_equiv_pos_as_xyz
'x, y, z'
'-x, -y, -z'

loop_
_atom_site_label
_atom_site_type_symbol
_atom_site_fract_x
_atom_site_fract_y
_atom_site_fract_z
_atom_site_U_iso_or_equiv
_atom_site_adp_type
_atom_site_occupancy
_atom_site_symmetry_multiplicity
_atom_site_calc_flag
_atom_site_refinement_flags
_atom_site_disorder_assembly
_atom_site_disorder_group
C1 C 0.6940(4) 0.3328(3) 0.1548(2) 0.0264(8) Uani 1 1 d . . .
C2 C 0.6586(4) 0.2343(3) 0.1536(2) 0.0303(8) Uani 1 1 d . . .
C3 C 0.7529(4) 0.1437(3) 0.1407(2) 0.0300(8) Uani 1 1 d . . .
C4 C 0.8804(4) 0.1505(3) 0.1285(2) 0.0298(8) Uani 1 1 d . . .
C5 C 0.9168(3) 0.2481(3) 0.1311(2) 0.0271(8) Uani 1 1 d . . .
C6 C 0.8214(4) 0.3393(3) 0.1419(2) 0.0273(8) Uani 1 1 d . . .
C7 C 0.5191(4) 0.2269(3) 0.1610(3) 0.0423(11) Uani 1 1 d . . .
H7A H 0.4901 0.2385 0.2140 0.063 Uiso 1 1 calc R . .
H7B H 0.5095 0.1569 0.1461 0.063 Uiso 1 1 calc R . .
H7C H 0.4674 0.2804 0.1277 0.063 Uiso 1 1 calc R . .
C8 C 0.7171(4) 0.0370(3) 0.1407(2) 0.0325(9) Uani 1 1 d . . .
H8A H 0.7868 -0.0160 0.1640 0.039 Uiso 1 1 calc R . .
H8B H 0.6389 0.0393 0.1724 0.039 Uiso 1 1 calc R . .
N1 N 0.6944(3) 0.0048(2) 0.06435(18) 0.0289(7) Uani 1 1 d . . .
N2 N 0.6974(3) -0.0983(2) 0.0529(2) 0.0349(8) Uani 1 1 d . . .
C9 C 0.6693(4) -0.1015(3) -0.0204(3) 0.0404(10) Uani 1 1 d . . .
H9 H 0.6639 -0.1643 -0.0454 0.048 Uiso 1 1 calc R . .
C10 C 0.6487(4) -0.0030(3) -0.0561(2) 0.0405(10) Uani 1 1 d . . .
H10 H 0.6277 0.0144 -0.1079 0.049 Uiso 1 1 calc R . .
C11 C 0.6655(4) 0.0632(3) 0.0003(2) 0.0358(9) Uani 1 1 d . . .
H11 H 0.6582 0.1372 -0.0050 0.043 Uiso 1 1 calc R . .
C12 C 0.9795(4) 0.0526(3) 0.1083(2) 0.0364(9) Uani 1 1 d . . .
H12A H 1.0348 0.0698 0.0667 0.055 Uiso 1 1 calc R . .
H12B H 0.9360 -0.0023 0.0922 0.055 Uiso 1 1 calc R . .
H12C H 1.0315 0.0272 0.1530 0.055 Uiso 1 1 calc R . .
C13 C 0.8570(4) 0.4463(3) 0.1341(2) 0.0319(9) Uani 1 1 d . . .
H13A H 0.7842 0.4979 0.1141 0.048 Uiso 1 1 calc R . .
H13B H 0.9303 0.4420 0.0991 0.048 Uiso 1 1 calc R . .
H13C H 0.8796 0.4680 0.1842 0.048 Uiso 1 1 calc R . .
C14 C 1.0559(4) 0.2535(3) 0.1178(2) 0.0311(8) Uani 1 1 d . . .
H14A H 1.0654 0.2783 0.0646 0.037 Uiso 1 1 calc R . .
H14B H 1.1075 0.1810 0.1223 0.037 Uiso 1 1 calc R . .
C15 C 1.1147(3) 0.3228(3) 0.1698(2) 0.0273(8) Uani 1 1 d . . .
C16 C 1.1751(3) 0.4015(3) 0.1379(2) 0.0303(8) Uani 1 1 d . . .
C17 C 1.2241(3) 0.4656(3) 0.1871(2) 0.0292(8) Uani 1 1 d . . .
C18 C 1.2177(4) 0.4519(3) 0.2662(2) 0.0308(8) Uani 1 1 d . . .
C19 C 1.1590(3) 0.3721(3) 0.2980(2) 0.0275(8) Uani 1 1 d . . .
C20 C 1.1108(3) 0.3064(3) 0.2491(2) 0.0265(8) Uani 1 1 d . . .
C21 C 1.1860(4) 0.4177(3) 0.0526(2) 0.0399(10) Uani 1 1 d . . .
H21A H 1.2074 0.4863 0.0414 0.060 Uiso 1 1 calc R . .
H21B H 1.1043 0.4151 0.0291 0.060 Uiso 1 1 calc R . .
H21C H 1.2534 0.3620 0.0320 0.060 Uiso 1 1 calc R . .
C22 C 1.2806(4) 0.5533(3) 0.1520(3) 0.0366(9) Uani 1 1 d . . .
H22A H 1.3355 0.5770 0.1898 0.044 Uiso 1 1 calc R . .
H22B H 1.3351 0.5266 0.1077 0.044 Uiso 1 1 calc R . .
N3 N 1.1817(3) 0.6423(2) 0.1275(2) 0.0333(8) Uani 1 1 d . . .
N4 N 1.2188(4) 0.7217(3) 0.0876(2) 0.0459(10) Uani 1 1 d . . .
C23 C 1.1085(5) 0.7867(4) 0.0700(3) 0.0507(12) Uani 1 1 d . . .
H23 H 1.1030 0.8513 0.0423 0.061 Uiso 1 1 calc R . .
C24 C 1.0040(4) 0.7497(3) 0.0967(3) 0.0425(10) Uani 1 1 d . . .
H24 H 0.9163 0.7819 0.0909 0.051 Uiso 1 1 calc R . .
C25 C 1.0535(4) 0.6568(3) 0.1332(3) 0.0409(10) Uani 1 1 d . . .
H25 H 1.0064 0.6108 0.1580 0.049 Uiso 1 1 calc R . .
C26 C 1.2729(4) 0.5235(3) 0.3166(3) 0.0460(11) Uani 1 1 d . . .
H26A H 1.3665 0.5033 0.3152 0.069 Uiso 1 1 calc R . .
H26B H 1.2418 0.5171 0.3691 0.069 Uiso 1 1 calc R . .
H26C H 1.2461 0.5965 0.2981 0.069 Uiso 1 1 calc R . .
C27 C 1.0572(4) 0.2151(3) 0.2808(2) 0.0317(8) Uani 1 1 d . . .
H27A H 0.9656 0.2388 0.2920 0.048 Uiso 1 1 calc R . .
H27B H 1.1017 0.1879 0.3278 0.048 Uiso 1 1 calc R . .
H27C H 1.0693 0.1593 0.2433 0.048 Uiso 1 1 calc R . .
C28 C 1.1558(4) 0.3533(3) 0.3848(2) 0.0329(9) Uani 1 1 d . . .
H28A H 1.2188 0.2878 0.3970 0.040 Uiso 1 1 calc R . .
H28B H 1.1858 0.4116 0.4088 0.040 Uiso 1 1 calc R . .
C29 C 1.0295(4) 0.3441(3) 0.4225(2) 0.0286(8) Uani 1 1 d . . .
C30 C 1.0165(4) 0.2529(3) 0.4640(2) 0.0294(8) Uani 1 1 d . . .
C31 C 0.8979(4) 0.2467(3) 0.4977(2) 0.0307(8) Uani 1 1 d . . .
C32 C 0.7917(4) 0.3303(3) 0.4915(2) 0.0309(8) Uani 1 1 d . . .
C33 C 0.8042(4) 0.4212(3) 0.4485(2) 0.0289(8) Uani 1 1 d . . .
C34 C 0.9234(4) 0.4292(3) 0.4170(2) 0.0293(8) Uani 1 1 d . . .
C35 C 1.1278(4) 0.1598(3) 0.4737(2) 0.0355(9) Uani 1 1 d . . .
H35A H 1.1412 0.1431 0.5281 0.053 Uiso 1 1 calc R . .
H35B H 1.2053 0.1775 0.4509 0.053 Uiso 1 1 calc R . .
H35C H 1.1086 0.0988 0.4484 0.053 Uiso 1 1 calc R . .
C36 C 0.8850(4) 0.1435(3) 0.5371(2) 0.0343(9) Uani 1 1 d . . .
H36A H 0.7936 0.1458 0.5494 0.041 Uiso 1 1 calc R . .
H36B H 0.9145 0.0851 0.5018 0.041 Uiso 1 1 calc R . .
N5 N 0.9588(3) 0.1227(2) 0.60715(19) 0.0328(7) Uani 1 1 d . . .
N6 N 1.0171(4) 0.0230(3) 0.6257(2) 0.0405(9) Uani 1 1 d . . .
C37 C 1.0742(5) 0.0309(3) 0.6916(3) 0.0471(11) Uani 1 1 d . . .
H37 H 1.1233 -0.0271 0.7191 0.057 Uiso 1 1 calc R . .
C38 C 1.0530(5) 0.1348(3) 0.7153(3) 0.0455(11) Uani 1 1 d . . .
H38 H 1.0831 0.1606 0.7600 0.055 Uiso 1 1 calc R . .
C39 C 0.9790(4) 0.1909(3) 0.6596(2) 0.0380(10) Uani 1 1 d . . .
H39 H 0.9474 0.2648 0.6580 0.046 Uiso 1 1 calc R . .
C40 C 0.6677(4) 0.3216(3) 0.5322(2) 0.0387(10) Uani 1 1 d . . .
H40A H 0.6156 0.2889 0.4988 0.058 Uiso 1 1 calc R . .
H40B H 0.6205 0.3920 0.5454 0.058 Uiso 1 1 calc R . .
H40C H 0.6867 0.2784 0.5789 0.058 Uiso 1 1 calc R . .
C41 C 0.9416(4) 0.5319(3) 0.3803(2) 0.0360(9) Uani 1 1 d . . .
H41A H 1.0286 0.5412 0.3895 0.054 Uiso 1 1 calc R . .
H41B H 0.8797 0.5902 0.4024 0.054 Uiso 1 1 calc R . .
H41C H 0.9281 0.5307 0.3253 0.054 Uiso 1 1 calc R . .
C42 C 0.6883(4) 0.5121(3) 0.4373(2) 0.0333(9) Uani 1 1 d . . .
H42A H 0.6123 0.4900 0.4601 0.040 Uiso 1 1 calc R . .
H42B H 0.7029 0.5726 0.4664 0.040 Uiso 1 1 calc R . .
C43 C 0.6567(4) 0.5503(3) 0.3554(2) 0.0291(8) Uani 1 1 d . . .
C44 C 0.6404(4) 0.6581(3) 0.3346(2) 0.0301(8) Uani 1 1 d . . .
C45 C 0.6160(4) 0.6906(3) 0.2592(2) 0.0277(8) Uani 1 1 d . . .
C46 C 0.6018(3) 0.6196(3) 0.2028(2) 0.0281(8) Uani 1 1 d . . .
C47 C 0.6127(3) 0.5122(3) 0.2238(2) 0.0258(8) Uani 1 1 d . . .
C48 C 0.6366(3) 0.4795(3) 0.2997(2) 0.0261(8) Uani 1 1 d . . .
C49 C 0.6485(5) 0.7396(3) 0.3929(3) 0.0417(10) Uani 1 1 d . . .
H49A H 0.7353 0.7534 0.3925 0.063 Uiso 1 1 calc R . .
H49B H 0.6282 0.7135 0.4437 0.063 Uiso 1 1 calc R . .
H49C H 0.5872 0.8049 0.3804 0.063 Uiso 1 1 calc R . .
C50 C 0.6091(4) 0.8052(3) 0.2366(2) 0.0315(8) Uani 1 1 d . . .
H50A H 0.6739 0.8323 0.2652 0.038 Uiso 1 1 calc R . .
H50B H 0.6298 0.8105 0.1816 0.038 Uiso 1 1 calc R . .
N7 N 0.4823(3) 0.8704(2) 0.2519(2) 0.0340(8) Uani 1 1 d . . .
N8 N 0.4734(4) 0.9741(3) 0.2596(3) 0.0530(11) Uani 1 1 d . . .
C51 C 0.3479(5) 1.0125(4) 0.2693(3) 0.0604(14) Uani 1 1 d . . .
H51 H 0.3113 1.0848 0.2761 0.072 Uiso 1 1 calc R . .
C52 C 0.2777(5) 0.9341(4) 0.2681(3) 0.0557(14) Uani 1 1 d . . .
H52 H 0.1879 0.9409 0.2746 0.067 Uiso 1 1 calc R . .
C53 C 0.3683(4) 0.8445(4) 0.2556(3) 0.0517(12) Uani 1 1 d . . .
H53 H 0.3523 0.7759 0.2504 0.062 Uiso 1 1 calc R . .
C54 C 0.5735(4) 0.6605(3) 0.1220(2) 0.0343(9) Uani 1 1 d . . .
H54A H 0.5019 0.7214 0.1225 0.051 Uiso 1 1 calc R . .
H54B H 0.5509 0.6050 0.0917 0.051 Uiso 1 1 calc R . .
H54C H 0.6494 0.6815 0.0995 0.051 Uiso 1 1 calc R . .
C55 C 0.6361(4) 0.3664(3) 0.3242(2) 0.0340(9) Uani 1 1 d . . .
H55A H 0.5746 0.3397 0.2936 0.051 Uiso 1 1 calc R . .
H55B H 0.6116 0.3638 0.3782 0.051 Uiso 1 1 calc R . .
H55C H 0.7218 0.3229 0.3166 0.051 Uiso 1 1 calc R . .
C56 C 0.5908(3) 0.4324(3) 0.1661(2) 0.0290(8) Uani 1 1 d . . .
H56A H 0.5764 0.4694 0.1160 0.035 Uiso 1 1 calc R . .
H56B H 0.5104 0.4100 0.1809 0.035 Uiso 1 1 calc R . .
Cl2 Cl 0.5000 0.0000 0.5000 0.096 Uani 0.50 2 d SPD . .
Cl1 Cl 0.4532(8) 0.1827(6) 0.3989(5) 0.096 Uani 0.25 1 d PD . .
C57 C 0.5406(13) 0.0635(11) 0.4341(9) 0.043(4) Uiso 0.25 1 d PD . .
H57 H 0.5112 0.0208 0.3943 0.051 Uiso 0.25 1 calc PR . .
Cl3 Cl 0.6822(8) 0.0528(6) 0.3978(5) 0.096 Uani 0.25 1 d PD . .

loop_
_atom_site_aniso_label
_atom_site_aniso_U_11
_atom_site_aniso_U_22
_atom_site_aniso_U_33
_atom_site_aniso_U_23
_atom_site_aniso_U_13
_atom_site_aniso_U_12
C1 0.0315(19) 0.0241(16) 0.0232(18) -0.0031(14) -0.0030(14) -0.0042(14)
C2 0.034(2) 0.0265(17) 0.032(2) -0.0023(15) -0.0052(16) -0.0099(15)
C3 0.037(2) 0.0236(17) 0.031(2) -0.0015(15) -0.0067(16) -0.0092(15)
C4 0.039(2) 0.0223(16) 0.0266(19) -0.0040(14) -0.0032(16) -0.0019(15)
C5 0.0293(19) 0.0269(17) 0.0253(19) -0.0013(14) -0.0013(15) -0.0061(14)
C6 0.0309(19) 0.0252(17) 0.0263(19) -0.0032(14) -0.0017(15) -0.0063(14)
C7 0.035(2) 0.034(2) 0.061(3) -0.013(2) -0.001(2) -0.0123(17)
C8 0.044(2) 0.0252(17) 0.030(2) -0.0008(15) -0.0058(17) -0.0099(16)
N1 0.0343(18) 0.0221(14) 0.0308(17) -0.0009(12) -0.0044(13) -0.0069(12)
N2 0.0355(19) 0.0222(15) 0.047(2) -0.0045(14) -0.0068(15) -0.0056(13)
C9 0.035(2) 0.041(2) 0.045(3) -0.0152(19) -0.0050(19) -0.0069(18)
C10 0.043(2) 0.049(2) 0.029(2) -0.0045(18) -0.0015(18) -0.0090(19)
C11 0.043(2) 0.0295(19) 0.034(2) 0.0060(16) -0.0023(18) -0.0070(16)
C12 0.044(2) 0.0237(18) 0.040(2) -0.0061(16) 0.0035(18) -0.0035(16)
C13 0.033(2) 0.0233(17) 0.039(2) 0.0007(15) 0.0041(16) -0.0058(14)
C14 0.032(2) 0.0284(18) 0.033(2) -0.0031(15) 0.0044(16) -0.0056(15)
C15 0.0250(18) 0.0229(16) 0.033(2) 0.0002(15) 0.0013(15) -0.0022(13)
C16 0.0251(19) 0.0268(17) 0.037(2) 0.0042(16) 0.0038(15) -0.0010(14)
C17 0.0216(18) 0.0248(17) 0.040(2) 0.0043(15) 0.0027(15) -0.0035(13)
C18 0.0270(19) 0.0238(17) 0.042(2) -0.0039(16) 0.0012(16) -0.0051(14)
C19 0.0259(19) 0.0251(17) 0.031(2) 0.0000(14) 0.0005(15) -0.0032(14)
C20 0.0240(18) 0.0218(16) 0.032(2) 0.0014(14) -0.0012(14) -0.0017(13)
C21 0.040(2) 0.041(2) 0.038(2) 0.0051(18) 0.0096(18) -0.0093(18)
C22 0.031(2) 0.0290(19) 0.049(3) 0.0114(18) -0.0010(18) -0.0066(15)
N3 0.0360(18) 0.0225(15) 0.042(2) 0.0063(14) -0.0017(15) -0.0080(13)
N4 0.047(2) 0.0325(18) 0.056(2) 0.0147(17) 0.0091(18) -0.0051(16)
C23 0.057(3) 0.037(2) 0.049(3) 0.016(2) 0.007(2) 0.008(2)
C24 0.039(2) 0.036(2) 0.047(3) -0.0059(19) -0.010(2) 0.0066(18)
C25 0.031(2) 0.0294(19) 0.061(3) 0.0011(19) -0.0051(19) -0.0040(16)
C26 0.045(3) 0.040(2) 0.059(3) -0.012(2) 0.008(2) -0.022(2)
C27 0.034(2) 0.0274(18) 0.035(2) -0.0010(16) 0.0000(16) -0.0081(15)
C28 0.034(2) 0.0291(18) 0.036(2) 0.0035(16) -0.0053(17) -0.0077(15)
C29 0.036(2) 0.0248(17) 0.0256(19) 0.0004(14) -0.0048(15) -0.0066(15)
C30 0.039(2) 0.0248(17) 0.0247(19) 0.0000(14) -0.0048(16) -0.0069(15)
C31 0.044(2) 0.0249(17) 0.0245(19) 0.0015(15) -0.0043(16) -0.0113(15)
C32 0.039(2) 0.0291(18) 0.0256(19) 0.0010(15) -0.0014(16) -0.0094(16)
C33 0.035(2) 0.0276(17) 0.0243(19) -0.0017(15) -0.0029(15) -0.0065(15)
C34 0.038(2) 0.0244(17) 0.0263(19) -0.0008(14) -0.0014(16) -0.0080(15)
C35 0.043(2) 0.0260(18) 0.036(2) 0.0048(16) -0.0032(18) -0.0032(16)
C36 0.046(2) 0.0257(18) 0.034(2) 0.0058(16) -0.0082(18) -0.0121(16)
N5 0.044(2) 0.0247(15) 0.0298(17) 0.0043(13) -0.0033(14) -0.0080(13)
N6 0.057(2) 0.0249(16) 0.039(2) 0.0045(14) -0.0091(17) -0.0073(15)
C37 0.061(3) 0.038(2) 0.042(3) 0.0074(19) -0.017(2) -0.010(2)
C38 0.065(3) 0.042(2) 0.031(2) -0.0003(19) -0.011(2) -0.014(2)
C39 0.055(3) 0.0274(19) 0.032(2) -0.0009(16) -0.0013(19) -0.0105(17)
C40 0.041(2) 0.041(2) 0.037(2) 0.0059(18) -0.0002(18) -0.0134(18)
C41 0.038(2) 0.0294(19) 0.041(2) 0.0039(17) 0.0018(18) -0.0088(16)
C42 0.041(2) 0.0277(18) 0.030(2) -0.0007(15) -0.0001(17) -0.0035(16)
C43 0.0277(19) 0.0249(17) 0.033(2) -0.0015(15) 0.0003(15) -0.0018(14)
C44 0.032(2) 0.0224(16) 0.035(2) -0.0036(15) 0.0006(16) -0.0040(14)
C45 0.0294(19) 0.0200(16) 0.033(2) -0.0001(14) 0.0021(15) -0.0034(13)
C46 0.0260(18) 0.0262(17) 0.031(2) 0.0011(15) 0.0004(15) -0.0037(14)
C47 0.0258(18) 0.0203(16) 0.031(2) 0.0015(14) -0.0002(15) -0.0044(13)
C48 0.0252(18) 0.0222(16) 0.0300(19) 0.0016(14) -0.0011(14) -0.0029(13)
C49 0.057(3) 0.0263(19) 0.041(2) -0.0052(17) -0.002(2) -0.0064(18)
C50 0.032(2) 0.0191(16) 0.042(2) 0.0009(15) 0.0057(16) -0.0035(14)
N7 0.0371(19) 0.0230(15) 0.040(2) 0.0017(13) 0.0032(15) -0.0023(13)
N8 0.049(2) 0.0276(18) 0.078(3) -0.0135(18) 0.000(2) 0.0018(16)
C51 0.053(3) 0.040(2) 0.081(4) -0.011(3) 0.008(3) 0.007(2)
C52 0.043(3) 0.052(3) 0.063(3) 0.016(2) 0.012(2) 0.007(2)
C53 0.040(3) 0.038(2) 0.076(4) 0.012(2) 0.005(2) -0.0088(19)
C54 0.041(2) 0.0271(18) 0.034(2) 0.0021(16) -0.0002(17) -0.0063(16)
C55 0.044(2) 0.0242(17) 0.035(2) 0.0004(16) -0.0032(17) -0.0099(16)
C56 0.0281(19) 0.0248(17) 0.034(2) -0.0014(15) -0.0056(15) -0.0038(14)
Cl2 0.101 0.087 0.089 0.000 0.011 0.000
Cl1 0.101 0.087 0.089 0.000 0.011 0.000
Cl3 0.101 0.087 0.089 0.000 0.011 0.000

loop_
_atom_type_symbol
_atom_type_description
_atom_type_scat_dispersion_real
_atom_type_scat_dispersion_imag
_atom_type_scat_source
C C 0.0033 0.0016 'International Tables Vol C Tables 4.2.6.8 and 6.1.1.4'
H H 0.0000 0.0000 'International Tables Vol C Tables 4.2.6.8 and 6.1.1.4'
N N 0.0061 0.0033 'International Tables Vol C Tables 4.2.6.8 and 6.1.1.4'
Cl Cl 0.1484 0.1585 'International Tables Vol C Tables 4.2.6.8 and 6.1.1.4'
O O 0.0106 0.0060 'International Tables Vol C Tables 4.2.6.8 and 6.1.1.4'

loop_
_geom_angle_atom_site_label_1
_geom_angle_atom_site_label_2
_geom_angle_atom_site_label_3
_geom_angle
_geom_angle_site_symmetry_1
_geom_angle_site_symmetry_3
_geom_angle_publ_flag
C6 C1 C2 119.8(3) . . ?
C6 C1 C56 120.6(3) . . ?
C2 C1 C56 119.5(3) . . ?
C3 C2 C1 119.3(3) . . ?
C3 C2 C7 120.2(3) . . ?
C1 C2 C7 120.4(3) . . ?
C4 C3 C2 120.8(3) . . ?
C4 C3 C8 119.3(3) . . ?
C2 C3 C8 120.0(3) . . ?
C3 C4 C5 120.3(3) . . ?
C3 C4 C12 119.9(3) . . ?
C5 C4 C12 119.7(3) . . ?
C4 C5 C6 118.8(3) . . ?
C4 C5 C14 119.4(3) . . ?
C6 C5 C14 121.7(3) . . ?
C1 C6 C5 120.9(3) . . ?
C1 C6 C13 119.8(3) . . ?
C5 C6 C13 119.1(3) . . ?
C2 C7 H7A 109.5 . . ?
C2 C7 H7B 109.5 . . ?
H7A C7 H7B 109.5 . . ?
C2 C7 H7C 109.5 . . ?
H7A C7 H7C 109.5 . . ?
H7B C7 H7C 109.5 . . ?
N1 C8 C3 112.4(3) . . ?
N1 C8 H8A 109.1 . . ?
C3 C8 H8A 109.1 . . ?
N1 C8 H8B 109.1 . . ?
C3 C8 H8B 109.1 . . ?
H8A C8 H8B 107.9 . . ?
C11 N1 N2 111.6(3) . . ?
C11 N1 C8 129.8(3) . . ?
N2 N1 C8 118.5(3) . . ?
C9 N2 N1 104.1(3) . . ?
N2 C9 C10 112.4(4) . . ?
N2 C9 H9 123.8 . . ?
C10 C9 H9 123.8 . . ?
C11 C10 C9 104.2(4) . . ?
C11 C10 H10 127.9 . . ?
C9 C10 H10 127.9 . . ?
N1 C11 C10 107.7(3) . . ?
N1 C11 H11 126.2 . . ?
C10 C11 H11 126.2 . . ?
C4 C12 H12A 109.5 . . ?
C4 C12 H12B 109.5 . . ?
H12A C12 H12B 109.5 . . ?
C4 C12 H12C 109.5 . . ?
H12A C12 H12C 109.5 . . ?
H12B C12 H12C 109.5 . . ?
C6 C13 H13A 109.5 . . ?
C6 C13 H13B 109.5 . . ?
H13A C13 H13B 109.5 . . ?
C6 C13 H13C 109.5 . . ?
H13A C13 H13C 109.5 . . ?
H13B C13 H13C 109.5 . . ?
C5 C14 C15 118.0(3) . . ?
C5 C14 H14A 107.8 . . ?
C15 C14 H14A 107.8 . . ?
C5 C14 H14B 107.8 . . ?
C15 C14 H14B 107.8 . . ?
H14A C14 H14B 107.1 . . ?
C20 C15 C16 120.2(3) . . ?
C20 C15 C14 119.7(3) . . ?
C16 C15 C14 120.1(3) . . ?
C17 C16 C15 118.6(3) . . ?
C17 C16 C21 120.1(3) . . ?
C15 C16 C21 121.4(4) . . ?
C18 C17 C16 121.7(3) . . ?
C18 C17 C22 120.5(4) . . ?
C16 C17 C22 117.7(4) . . ?
C17 C18 C19 119.6(3) . . ?
C17 C18 C26 119.3(3) . . ?
C19 C18 C26 121.1(4) . . ?
C20 C19 C18 119.1(3) . . ?
C20 C19 C28 120.5(3) . . ?
C18 C19 C28 120.2(3) . . ?
C15 C20 C19 120.6(3) . . ?
C15 C20 C27 118.8(3) . . ?
C19 C20 C27 120.5(3) . . ?
C16 C21 H21A 109.5 . . ?
C16 C21 H21B 109.5 . . ?
H21A C21 H21B 109.5 . . ?
C16 C21 H21C 109.5 . . ?
H21A C21 H21C 109.5 . . ?
H21B C21 H21C 109.5 . . ?
N3 C22 C17 111.7(3) . . ?
N3 C22 H22A 109.3 . . ?
C17 C22 H22A 109.3 . . ?
N3 C22 H22B 109.3 . . ?
C17 C22 H22B 109.3 . . ?
H22A C22 H22B 107.9 . . ?
C25 N3 N4 111.9(3) . . ?
C25 N3 C22 130.1(3) . . ?
N4 N3 C22 117.8(3) . . ?
C23 N4 N3 103.6(4) . . ?
N4 C23 C24 112.4(4) . . ?
N4 C23 H23 123.8 . . ?
C24 C23 H23 123.8 . . ?
C25 C24 C23 104.9(4) . . ?
C25 C24 H24 127.5 . . ?
C23 C24 H24 127.5 . . ?
N3 C25 C24 107.1(4) . . ?
N3 C25 H25 126.4 . . ?
C24 C25 H25 126.4 . . ?
C18 C26 H26A 109.5 . . ?
C18 C26 H26B 109.5 . . ?
H26A C26 H26B 109.5 . . ?
C18 C26 H26C 109.5 . . ?
H26A C26 H26C 109.5 . . ?
H26B C26 H26C 109.5 . . ?
C20 C27 H27A 109.5 . . ?
C20 C27 H27B 109.5 . . ?
H27A C27 H27B 109.5 . . ?
C20 C27 H27C 109.5 . . ?
H27A C27 H27C 109.5 . . ?
H27B C27 H27C 109.5 . . ?
C29 C28 C19 118.2(3) . . ?
C29 C28 H28A 107.8 . . ?
C19 C28 H28A 107.8 . . ?
C29 C28 H28B 107.8 . . ?
C19 C28 H28B 107.8 . . ?
H28A C28 H28B 107.1 . . ?
C30 C29 C34 119.2(3) . . ?
C30 C29 C28 121.1(3) . . ?
C34 C29 C28 119.7(3) . . ?
C31 C30 C29 119.6(3) . . ?
C31 C30 C35 118.6(3) . . ?
C29 C30 C35 121.7(3) . . ?
C32 C31 C30 121.4(3) . . ?
C32 C31 C36 120.4(4) . . ?
C30 C31 C36 118.0(3) . . ?
C31 C32 C33 118.9(4) . . ?
C31 C32 C40 119.3(3) . . ?
C33 C32 C40 121.8(3) . . ?
C34 C33 C32 119.8(3) . . ?
C34 C33 C42 119.9(3) . . ?
C32 C33 C42 120.3(3) . . ?
C33 C34 C29 120.9(3) . . ?
C33 C34 C41 119.9(3) . . ?
C29 C34 C41 119.1(3) . . ?
C30 C35 H35A 109.5 . . ?
C30 C35 H35B 109.5 . . ?
H35A C35 H35B 109.5 . . ?
C30 C35 H35C 109.5 . . ?
H35A C35 H35C 109.5 . . ?
H35B C35 H35C 109.5 . . ?
N5 C36 C31 112.4(3) . . ?
N5 C36 H36A 109.1 . . ?
C31 C36 H36A 109.1 . . ?
N5 C36 H36B 109.1 . . ?
C31 C36 H36B 109.1 . . ?
H36A C36 H36B 107.9 . . ?
C39 N5 N6 111.6(3) . . ?
C39 N5 C36 129.0(3) . . ?
N6 N5 C36 119.4(3) . . ?
C37 N6 N5 104.4(3) . . ?
N6 C37 C38 111.9(4) . . ?
N6 C37 H37 124.1 . . ?
C38 C37 H37 124.1 . . ?
C39 C38 C37 104.3(4) . . ?
C39 C38 H38 127.9 . . ?
C37 C38 H38 127.9 . . ?
N5 C39 C38 107.8(4) . . ?
N5 C39 H39 126.1 . . ?
C38 C39 H39 126.1 . . ?
C32 C40 H40A 109.5 . . ?
C32 C40 H40B 109.5 . . ?
H40A C40 H40B 109.5 . . ?
C32 C40 H40C 109.5 . . ?
H40A C40 H40C 109.5 . . ?
H40B C40 H40C 109.5 . . ?
C34 C41 H41A 109.5 . . ?
C34 C41 H41B 109.5 . . ?
H41A C41 H41B 109.5 . . ?
C34 C41 H41C 109.5 . . ?
H41A C41 H41C 109.5 . . ?
H41B C41 H41C 109.5 . . ?
C43 C42 C33 116.9(3) . . ?
C43 C42 H42A 108.1 . . ?
C33 C42 H42A 108.1 . . ?
C43 C42 H42B 108.1 . . ?
C33 C42 H42B 108.1 . . ?
H42A C42 H42B 107.3 . . ?
C48 C43 C44 118.5(3) . . ?
C48 C43 C42 120.6(3) . . ?
C44 C43 C42 120.8(3) . . ?
C45 C44 C43 119.9(3) . . ?
C45 C44 C49 118.9(3) . . ?
C43 C44 C49 121.3(4) . . ?
C44 C45 C46 121.8(3) . . ?
C44 C45 C50 119.2(3) . . ?
C46 C45 C50 119.0(3) . . ?
C45 C46 C47 118.7(3) . . ?
C45 C46 C54 119.1(3) . . ?
C47 C46 C54 122.2(3) . . ?
C48 C47 C46 119.6(3) . . ?
C48 C47 C56 119.2(3) . . ?
C46 C47 C56 121.2(3) . . ?
C47 C48 C43 121.4(3) . . ?
C47 C48 C55 119.9(3) . . ?
C43 C48 C55 118.7(3) . . ?
C44 C49 H49A 109.5 . . ?
C44 C49 H49B 109.5 . . ?
H49A C49 H49B 109.5 . . ?
C44 C49 H49C 109.5 . . ?
H49A C49 H49C 109.5 . . ?
H49B C49 H49C 109.5 . . ?
N7 C50 C45 112.1(3) . . ?
N7 C50 H50A 109.2 . . ?
C45 C50 H50A 109.2 . . ?
N7 C50 H50B 109.2 . . ?
C45 C50 H50B 109.2 . . ?
H50A C50 H50B 107.9 . . ?
C53 N7 N8 111.9(4) . . ?
C53 N7 C50 130.1(3) . . ?
N8 N7 C50 117.9(3) . . ?
C51 N8 N7 104.2(4) . . ?
N8 C51 C52 112.0(4) . . ?
N8 C51 H51 124.0 . . ?
C52 C51 H51 124.0 . . ?
C53 C52 C51 103.7(4) . . ?
C53 C52 H52 128.1 . . ?
C51 C52 H52 128.1 . . ?
N7 C53 C52 108.2(4) . . ?
N7 C53 H53 125.9 . . ?
C52 C53 H53 125.9 . . ?
C46 C54 H54A 109.5 . . ?
C46 C54 H54B 109.5 . . ?
H54A C54 H54B 109.5 . . ?
C46 C54 H54C 109.5 . . ?
H54A C54 H54C 109.5 . . ?
H54B C54 H54C 109.5 . . ?
C48 C55 H55A 109.5 . . ?
C48 C55 H55B 109.5 . . ?
H55A C55 H55B 109.5 . . ?
C48 C55 H55C 109.5 . . ?
H55A C55 H55C 109.5 . . ?
H55B C55 H55C 109.5 . . ?
C47 C56 C1 119.1(3) . . ?
C47 C56 H56A 107.5 . . ?
C1 C56 H56A 107.5 . . ?
C47 C56 H56B 107.5 . . ?
C1 C56 H56B 107.5 . . ?
H56A C56 H56B 107.0 . . ?
C57 Cl2 C57 179.999(3) . 2_656 ?
Cl2 C57 Cl3 127.4(9) . . ?
Cl2 C57 Cl1 125.3(9) . . ?
Cl3 C57 Cl1 105.6(8) . . ?
Cl2 C57 H57 94.3 . . ?
Cl3 C57 H57 94.3 . . ?
Cl1 C57 H57 94.3 . . ?

loop_
_geom_bond_atom_site_label_1
_geom_bond_atom_site_label_2
_geom_bond_distance
_geom_bond_site_symmetry_2
_geom_bond_publ_flag
C1 C6 1.396(5) . ?
C1 C2 1.409(5) . ?
C1 C56 1.530(5) . ?
C2 C3 1.402(5) . ?
C2 C7 1.517(5) . ?
C3 C4 1.394(5) . ?
C3 C8 1.514(5) . ?
C4 C5 1.405(5) . ?
C4 C12 1.523(5) . ?
C5 C6 1.409(5) . ?
C5 C14 1.516(5) . ?
C6 C13 1.517(5) . ?
C7 H7A 0.9800 . ?
C7 H7B 0.9800 . ?
C7 H7C 0.9800 . ?
C8 N1 1.455(5) . ?
C8 H8A 0.9900 . ?
C8 H8B 0.9900 . ?
N1 C11 1.343(5) . ?
N1 N2 1.355(4) . ?
N2 C9 1.331(6) . ?
C9 C10 1.387(6) . ?
C9 H9 0.9500 . ?
C10 C11 1.369(6) . ?
C10 H10 0.9500 . ?
C11 H11 0.9500 . ?
C12 H12A 0.9800 . ?
C12 H12B 0.9800 . ?
C12 H12C 0.9800 . ?
C13 H13A 0.9800 . ?
C13 H13B 0.9800 . ?
C13 H13C 0.9800 . ?
C14 C15 1.531(5) . ?
C14 H14A 0.9900 . ?
C14 H14B 0.9900 . ?
C15 C20 1.403(5) . ?
C15 C16 1.417(5) . ?
C16 C17 1.398(6) . ?
C16 C21 1.511(5) . ?
C17 C18 1.397(6) . ?
C17 C22 1.508(5) . ?
C18 C19 1.416(5) . ?
C18 C26 1.515(6) . ?
C19 C20 1.405(5) . ?
C19 C28 1.537(5) . ?
C20 C27 1.510(5) . ?
C21 H21A 0.9800 . ?
C21 H21B 0.9800 . ?
C21 H21C 0.9800 . ?
C22 N3 1.458(5) . ?
C22 H22A 0.9900 . ?
C22 H22B 0.9900 . ?
N3 C25 1.345(5) . ?
N3 N4 1.353(4) . ?
N4 C23 1.335(6) . ?
C23 C24 1.374(7) . ?
C23 H23 0.9500 . ?
C24 C25 1.362(6) . ?
C24 H24 0.9500 . ?
C25 H25 0.9500 . ?
C26 H26A 0.9800 . ?
C26 H26B 0.9800 . ?
C26 H26C 0.9800 . ?
C27 H27A 0.9800 . ?
C27 H27B 0.9800 . ?
C27 H27C 0.9800 . ?
C28 C29 1.517(5) . ?
C28 H28A 0.9900 . ?
C28 H28B 0.9900 . ?
C29 C30 1.404(5) . ?
C29 C34 1.412(5) . ?
C30 C31 1.404(5) . ?
C30 C35 1.519(5) . ?
C31 C32 1.402(5) . ?
C31 C36 1.522(5) . ?
C32 C33 1.413(5) . ?
C32 C40 1.517(5) . ?
C33 C34 1.400(5) . ?
C33 C42 1.535(5) . ?
C34 C41 1.512(5) . ?
C35 H35A 0.9800 . ?
C35 H35B 0.9800 . ?
C35 H35C 0.9800 . ?
C36 N5 1.462(5) . ?
C36 H36A 0.9900 . ?
C36 H36B 0.9900 . ?
N5 C39 1.346(5) . ?
N5 N6 1.350(4) . ?
N6 C37 1.335(6) . ?
C37 C38 1.396(6) . ?
C37 H37 0.9500 . ?
C38 C39 1.365(6) . ?
C38 H38 0.9500 . ?
C39 H39 0.9500 . ?
C40 H40A 0.9800 . ?
C40 H40B 0.9800 . ?
C40 H40C 0.9800 . ?
C41 H41A 0.9800 . ?
C41 H41B 0.9800 . ?
C41 H41C 0.9800 . ?
C42 C43 1.529(5) . ?
C42 H42A 0.9900 . ?
C42 H42B 0.9900 . ?
C43 C48 1.411(5) . ?
C43 C44 1.413(5) . ?
C44 C45 1.390(5) . ?
C44 C49 1.512(6) . ?
C45 C46 1.406(5) . ?
C45 C50 1.518(5) . ?
C46 C47 1.415(5) . ?
C46 C54 1.513(5) . ?
C47 C48 1.400(5) . ?
C47 C56 1.525(5) . ?
C48 C55 1.521(5) . ?
C49 H49A 0.9800 . ?
C49 H49B 0.9800 . ?
C49 H49C 0.9800 . ?
C50 N7 1.466(5) . ?
C50 H50A 0.9900 . ?
C50 H50B 0.9900 . ?
N7 C53 1.329(6) . ?
N7 N8 1.342(5) . ?
N8 C51 1.339(6) . ?
C51 C52 1.385(8) . ?
C51 H51 0.9500 . ?
C52 C53 1.371(6) . ?
C52 H52 0.9500 . ?
C53 H53 0.9500 . ?
C54 H54A 0.9800 . ?
C54 H54B 0.9800 . ?
C54 H54C 0.9800 . ?
C55 H55A 0.9800 . ?
C55 H55B 0.9800 . ?
C55 H55C 0.9800 . ?
C56 H56A 0.9900 . ?
C56 H56B 0.9900 . ?
Cl2 C57 1.510(12) . ?
Cl2 C57 1.510(12) 2_656 ?
Cl1 C57 1.739(13) . ?
C57 Cl3 1.611(13) . ?
C57 H57 1.0000 . ?
